data_1546292
loop_
_publ_author_name
'Riou, D.'
'Loiseau, T.'
'Ferey, G.'

_publ_section_title
;
 Structure determination of (N2C2H10)4(NH4)AlP4O16 : a new
 aluminophosphate templated by ethylenediamine
;
_journal_name_full 'Journal of Solid State Chemistry'
_journal_page_first 414
_journal_page_last 418
_journal_paper_doi 10.1016/0022-4596(92)90332-P
_journal_volume 99
_journal_year 1992
_chemical_formula_sum 'C8 H44 Al N9 O16 P4'
_chemical_formula_weight 673.36
_space_group_IT_number 82
_symmetry_cell_setting tetragonal
_symmetry_Int_Tables_number 82
_symmetry_space_group_name_Hall 'I -4'
_symmetry_space_group_name_H-M 'I -4'
_cell_angle_alpha 90.
_cell_angle_beta 90.
_cell_angle_gamma 90.
_cell_formula_units_Z 2
_cell_length_a 9.1545(5)
_cell_length_b 9.1545(5)
_cell_length_c 17.1810(8)
_cell_volume 1439.85(13)
_diffrn_ambient_temperature 293
_diffrn_radiation_probe x-ray
_diffrn_radiation_type MoK\a
_diffrn_radiation_wavelength 0.71069
_exptl_absorpt_coefficient_mu 0.349
_exptl_crystal_density_diffrn 1.553
_exptl_crystal_F_000 712
_refine_ls_number_parameters 131
_refine_ls_number_reflns 2686
_refine_ls_R_factor_gt 0.022
_refine_ls_wR_factor_gt 0.023
_cod_data_source_file JSSC-1992-99-414-418.cif
_cod_data_source_block AlP4O16
_cod_original_cell_volume 1439.85(17)
_cod_original_formula_sum 'H44 C8 Al N9 O16 P4'
_cod_database_code 1546292

loop_
_symmetry_equiv_pos_site_id
_symmetry_equiv_pos_as_xyz
1 x,y,z
2 y,-x,-z
3 -x,-y,z
4 -y,x,-z
5 1/2+x,1/2+y,1/2+z
6 1/2+y,1/2-x,1/2-z
7 1/2-x,1/2-y,1/2+z
8 1/2-y,1/2+x,1/2-z

loop_
_atom_site_aniso_label
_atom_site_aniso_U_11
_atom_site_aniso_U_22
_atom_site_aniso_U_33
_atom_site_aniso_U_23
_atom_site_aniso_U_13
_atom_site_aniso_U_12
P 0.0147(1) 0.0113(1) 0.0123(1) -0.0013(1) 0.0022(1) -0.0001(1)
Al 0.0105(1) 0.0105(1) 0.0085(2) 0.0000 0.0000 0.0000
O1 0.0168(3) 0.0227(3) 0.0209(3) -0.0104(3) -0.0072(3) 0.0012(3)
O2 0.0191(3) 0.0444(5) 0.0205(3) -0.0193(4) -0.0019(3) 0.0027(3)
O3 0.0163(3) 0.0326(5) 0.0321(4) 0.0124(4) -0.0004(3) -0.0050(3)
O4 0.0266(4) 0.0189(3) 0.0303(4) 0.0036(3) -0.0080(3) 0.0040(3)
N1 0.0177(4) 0.0295(5) 0.0258(5) -0.0036(4) -0.0012(3) 0.0014(3)
N2 0.0183(4) 0.0291(5) 0.0211(4) -0.0088(4) 0.0019(3) 0.0014(3)
C1 0.0279(5) 0.0223(5) 0.0299(6) 0.0042(4) 0.0033(4) 0.0034(4)
C2 0.0220(4) 0.0280(5) 0.0337(6) 0.0033(5) -0.0027(5) 0.0071(4)
N 0.0237(5) 0.0237(5) 0.0213(8) 0.0000 0.0000 0.0000

loop_
_atom_site_label
_atom_site_type_symbol
_atom_site_thermal_displace_type
_atom_site_fract_x
_atom_site_fract_y
_atom_site_fract_z
_atom_site_occupancy
_atom_site_U_iso_or_equiv
_atom_site_calc_flag
_atom_site_refinement_flags
_atom_site_disorder_assembly
_atom_site_disorder_group
P P Uani 0.16480 0.78690 0.88750 1.000 0.0128(1) . . . .
Al Al Uani 0.00000 0.00000 0.00000 1.000 0.0098(1) . . . .
O1 O Uani 0.58060(10) 0.63400(10) 0.55730(10) 1.000 0.0201(2) . . . .
O2 O Uani 0.65230(10) 0.74390(10) 0.68360(10) 1.000 0.0280(2) . . . .
O3 O Uani 0.81990(10) 0.76170(10) 0.56840(10) 1.000 0.0270(2) . . . .
O4 O Uani 0.78370(10) 0.51990(10) 0.63640(10) 1.000 0.0253(2) . . . .
N1 N Uani 0.89100(10) 0.26930(10) 0.56520(10) 1.000 0.0243(3) . . . .
N2 N Uani 0.36180(10) 0.73630(10) 0.68700(10) 1.000 0.0228(3) . . . .
C1 C Uani 0.8527(2) 0.68210(10) 0.36860(10) 1.000 0.0267(3) . . . .
C2 C Uani 0.84560(10) 0.14810(10) 0.61690(10) 1.000 0.0279(3) . . . .
N N Uani 0.00000 0.50000 0.75000 1.000 0.0229(4) . . . .
H1 H Uiso 0.645(2) 0.867(2) 0.4180(10) 1.000 0.023(4) . . . .
H2 H Uiso 0.721(3) 0.981(3) 0.4390(10) 1.000 0.041(6) . . . .
H3 H Uiso 0.747(3) 0.856(3) 0.4820(10) 1.000 0.038(5) . . . .
H4 H Uiso 0.333(2) 0.655(2) 0.6710(10) 1.000 0.022(4) . . . .
H5 H Uiso 0.448(2) 0.732(2) 0.6900(10) 1.000 0.029(5) . . . .
H6 H Uiso 0.739(3) 0.831(2) 0.7680(10) 1.000 0.032(5) . . . .
H7 H Uiso 0.370(3) 0.840(3) 0.5850(10) 1.000 0.039(5) . . . .
H8 H Uiso 0.342(3) 0.939(3) 0.652(2) 1.000 0.044(6) . . . .
H9 H Uiso 0.657(2) 0.601(2) 0.8340(10) 1.000 0.033(5) . . . .
H10 H Uiso 0.550(2) 0.626(2) 0.9080(10) 1.000 0.038(5) . . . .
H11 H Uiso 0.920(2) 0.512(3) 0.7230(10) 1.000 0.042(6) . . . .

loop_
_geom_angle_atom_site_label_1
_geom_angle_atom_site_label_2
_geom_angle_atom_site_label_3
_geom_angle
_geom_angle_site_symmetry_1
_geom_angle_site_symmetry_2
_geom_angle_site_symmetry_3
_geom_angle_publ_flag
O1 P O2 106.74 6_466 . 6_466 yes
O1 P O3 107.52 6_466 . 6_466 yes
O1 P O4 109.48 6_466 . 6_466 yes
O2 P O3 110.88 6_466 . 6_466 yes
O2 P O4 110.51 6_466 . 6_466 yes
O3 P O4 111.54 6_466 . 6_466 yes
O1 Al O1 108.73(5) 5_444 . 6_455 yes
O1 Al O1 110.97(7) 5_444 . 7_554 yes
O1 Al O1 108.73(5) 5_444 . 8_545 yes
O1 Al O1 108.73(5) 6_455 . 7_554 yes
O1 Al O1 110.97(7) 6_455 . 8_545 yes
O1 Al O1 108.73(5) 7_554 . 8_545 yes
P O1 Al 143.09 8_656 . 5_555 yes
H2 N1 H3 107(2) 2_566 . 2_566 no
C2 N1 H3 108.8(17) . . 2_566 no
C2 N1 H1 114.1(12) . . 2_566 no
C2 N1 H2 114.2(17) . . 2_566 no
H1 N1 H2 101(2) 2_566 . 2_566 no
H1 N1 H3 112(2) 2_566 . 2_566 no
H4 N2 H5 106.9(18) . . . no
H4 N2 H6 115(2) . . 6_466 no
C1 N2 H5 110.3(13) 4_656 . . no
C1 N2 H4 110.0(12) 4_656 . . no
C1 N2 H6 107.6(17) 4_656 . 6_466 no
H5 N2 H6 106.5(18) . . 6_466 no
H11 N H11 106(2) 3_665 . 6_466 no
H11 N H11 106(2) 1_455 . 8_546 no
H11 N H11 115.9(16) 6_466 . 8_546 no
H11 N H11 106(2) 3_665 . 8_546 no
H11 N H11 106(2) 1_455 . 6_466 no
H11 N H11 115.9(16) 1_455 . 3_665 no
N2 C1 C2 111.64(11) 2_566 . 4_656 yes
N1 C2 C1 112.27(10) . . 2_566 yes
C2 C1 H8 108.2(18) 4_656 . 2_566 no
N2 C1 H7 108.7(16) 2_566 . 2_566 no
N2 C1 H8 108(2) 2_566 . 2_566 no
H7 C1 H8 109(3) 2_566 . 2_566 no
C2 C1 H7 111.2(16) 4_656 . 2_566 no

loop_
_geom_bond_atom_site_label_1
_geom_bond_atom_site_label_2
_geom_bond_distance
_geom_bond_site_symmetry_1
_geom_bond_site_symmetry_2
_geom_bond_publ_flag
P O1 1.5653 . 6_466 yes
P O2 1.5252 . 6_466 yes
P O3 1.5221 . 6_466 yes
P O4 1.5316 . 6_466 yes
Al O1 1.7374(12) . 5_444 yes
Al O1 1.7374(12) . 6_455 yes
Al O1 1.7374(12) . 7_554 yes
Al O1 1.7374(12) . 8_545 yes
N1 C2 1.4808(18) . . yes
N2 C1 1.486(2) . 4_656 yes
N1 H3 0.885(19) . 2_566 no
N1 H1 0.864(18) . 2_566 no
N1 H2 0.83(3) . 2_566 no
N2 H6 0.854(18) . 6_466 no
N2 H4 0.836(18) . . no
N2 H5 0.792(18) . . no
N H11 0.874(18) . 1_455 no
N H11 0.874(18) . 3_665 no
N H11 0.874(18) . 6_466 no
N H11 0.874(18) . 8_546 no
C1 C2 1.5174(13) . 4_656 no
C1 H7 0.94(2) . 2_566 no
C1 H8 0.89(3) . 2_566 no

loop_
_geom_hbond_atom_site_label_D
_geom_hbond_atom_site_label_H
_geom_hbond_atom_site_label_A
_geom_hbond_distance_DH
_geom_hbond_distance_HA
_geom_hbond_distance_DA
_geom_hbond_angle_DHA
_geom_hbond_site_symmetry_A
_geom_hbond_publ_flag
N1_w H3 O3 0.885(19) 1.84(2) 2.709(2) 166(2) . yes
N2 H5 O2 0.792(18) 1.877(18) 2.6609(13) 170.6(18) . yes
N_o H11 O4 0.874(18) 1.943(18) 2.7863(14) 161.7(18) . yes
